data_4028201
loop_
_publ_author_name
'Tomohiro Igarashi'
'Shigeru Arai'
'Atsushi Nishida'

_publ_section_title
;
 AntiCarbocyanative Cyclization of Enynes under Nickel Catalysis
;
_journal_name_full 'Journal of Organic Chemistry'
_journal_page_first 4366
_journal_page_last 4372
_journal_paper_doi 10.1021/jo400342y
_journal_volume 78
_journal_year 2013
_chemical_formula_sum 'C27 H44 N2 O2 S Si'
_chemical_formula_weight 488.79
_chemical_name_systematic
; 
 ? 
;
_space_group_IT_number 4
_symmetry_cell_setting monoclinic
_symmetry_space_group_name_Hall 'P 2yb'
_symmetry_space_group_name_H-M 'P 1 21 1'
_atom_sites_solution_hydrogens geom
_atom_sites_solution_primary direct
_atom_sites_solution_secondary difmap
_audit_creation_method SHELXL-97
_cell_angle_alpha 90.00
_cell_angle_beta 90.00
_cell_angle_gamma 90.00
_cell_formula_units_Z 4
_cell_length_a 13.1622(12)
_cell_length_b 14.1592(12)
_cell_length_c 15.1685(14)
_cell_measurement_reflns_used 9936
_cell_measurement_temperature 296
_cell_measurement_theta_max 28.24
_cell_measurement_theta_min 2.50
_cell_volume 2826.9(4)
_computing_cell_refinement 'APEX2 (Bruker AXS, 2006)'
_computing_data_collection 'APEX2 (Bruker AXS, 2006)'
_computing_data_reduction 'SAINT (Bruker AXS, 2004)'
_computing_molecular_graphics 'XSHEL (Bruker AXS,2002)'
_computing_publication_material 'XCIF (Bruker AXS, 2001)'
_computing_structure_refinement 'SHELXL-97 (Sheldrick, 1997)'
_computing_structure_solution 'SHELXS-97 (Sheldrick, 1997)'
_diffrn_ambient_temperature 296
_diffrn_detector_area_resol_mean 8.333
_diffrn_measured_fraction_theta_full 0.909
_diffrn_measured_fraction_theta_max 0.909
_diffrn_measurement_device_type 'Bruker APEXII CCD area detector'
_diffrn_measurement_method 'phi and omega scans'
_diffrn_radiation_monochromator graphite
_diffrn_radiation_source 'fine-focus sealed tube'
_diffrn_radiation_type MoK\a
_diffrn_radiation_wavelength 0.71073
_diffrn_reflns_av_R_equivalents 0.0129
_diffrn_reflns_av_sigmaI/netI 0.0213
_diffrn_reflns_limit_h_max 16
_diffrn_reflns_limit_h_min -16
_diffrn_reflns_limit_k_max 18
_diffrn_reflns_limit_k_min -17
_diffrn_reflns_limit_l_max 20
_diffrn_reflns_limit_l_min -7
_diffrn_reflns_number 16009
_diffrn_reflns_theta_full 28.50
_diffrn_reflns_theta_max 28.50
_diffrn_reflns_theta_min 1.34
_exptl_absorpt_coefficient_mu 0.182
_exptl_absorpt_correction_type empirical
_exptl_absorpt_process_details
;
SADABS Sheldrick 1996
;
_exptl_crystal_colour colorless
_exptl_crystal_density_diffrn 1.148
_exptl_crystal_description prismatic
_exptl_crystal_F_000 1064
_refine_diff_density_max 0.331
_refine_diff_density_min -0.200
_refine_diff_density_rms 0.082
_refine_ls_abs_structure_details 'Flack H D (1983), Acta Cryst. A39, 876-881'
_refine_ls_abs_structure_Flack 0.51(4)
_refine_ls_extinction_method none
_refine_ls_goodness_of_fit_ref 0.860
_refine_ls_hydrogen_treatment constr
_refine_ls_matrix_type full
_refine_ls_number_parameters 615
_refine_ls_number_reflns 11811
_refine_ls_number_restraints 1
_refine_ls_restrained_S_all 0.860
_refine_ls_R_factor_all 0.0310
_refine_ls_R_factor_gt 0.0293
_refine_ls_shift/su_max 1.854
_refine_ls_shift/su_mean 0.040
_refine_ls_structure_factor_coef Fsqd
_refine_ls_weighting_details 'calc w=1/[\s^2^(Fo^2^)+(0.1000P)^2^+0.0000P] where P=(Fo^2^+2Fc^2^)/3'
_refine_ls_weighting_scheme calc
_refine_ls_wR_factor_gt 0.0942
_refine_ls_wR_factor_ref 0.0976
_reflns_number_gt 11331
_reflns_number_total 11811
_reflns_threshold_expression >2sigma(I)
_cod_data_source_file jo400342y_2h.cif
_cod_data_source_block hoshi120418-2m
_cod_original_sg_symbol_H-M 'P 1 21 1 '
_cod_database_code 4028201

loop_
_symmetry_equiv_pos_as_xyz
'x, y, z'
'-x, y+1/2, -z'

loop_
_atom_site_label
_atom_site_type_symbol
_atom_site_fract_x
_atom_site_fract_y
_atom_site_fract_z
_atom_site_U_iso_or_equiv
_atom_site_adp_type
_atom_site_occupancy
_atom_site_symmetry_multiplicity
_atom_site_calc_flag
_atom_site_refinement_flags
Si2 Si 0.30348(3) 0.40294(3) 0.24958(2) 0.02373(9) Uani 1 1 d .
S2 S 0.47159(3) -0.05933(3) 0.27988(3) 0.03090(9) Uani 1 1 d .
Si1 Si 0.80349(3) 0.66945(3) 0.25045(2) 0.02367(9) Uani 1 1 d .
S1 S 0.97154(3) 1.13175(3) 0.22017(3) 0.03098(9) Uani 1 1 d .
C4 C 0.89273(13) 1.18123(12) 0.06021(11) 0.0344(3) Uani 1 1 d .
H4 H 0.9371 1.1368 0.0365 0.041 Uiso 1 1 calc R
C6 C 0.82542(14) 1.26413(12) 0.18605(11) 0.0371(3) Uani 1 1 d .
H6 H 0.8244 1.2750 0.2465 0.044 Uiso 1 1 calc R
C5 C 0.89085(11) 1.19782(10) 0.15064(10) 0.0285(3) Uani 1 1 d .
C2 C 0.76095(13) 1.29851(13) 0.04015(13) 0.0392(4) Uani 1 1 d .
C7 C 0.76099(14) 1.31452(13) 0.13036(13) 0.0409(4) Uani 1 1 d .
H7 H 0.7174 1.3595 0.1540 0.049 Uiso 1 1 calc R
C3 C 0.82747(14) 1.23187(13) 0.00563(11) 0.0385(4) Uani 1 1 d .
H3 H 0.8284 1.2210 -0.0548 0.046 Uiso 1 1 calc R
C1 C 0.69054(17) 1.35305(19) -0.01964(17) 0.0586(6) Uani 1 1 d .
H1A H 0.6344 1.3136 -0.0363 0.088 Uiso 1 1 calc R
H1B H 0.7268 1.3724 -0.0715 0.088 Uiso 1 1 calc R
H1C H 0.6657 1.4078 0.0108 0.088 Uiso 1 1 calc R
O2 O 0.96188(11) 1.17006(10) 0.30713(8) 0.0435(3) Uani 1 1 d .
O1 O 1.07123(9) 1.12667(9) 0.18150(10) 0.0417(3) Uani 1 1 d .
N1 N 0.92104(9) 1.02660(9) 0.21342(9) 0.0267(2) Uani 1 1 d .
C11 C 0.97956(10) 0.93498(11) 0.21681(9) 0.0224(3) Uani 1 1 d .
C8 C 0.82074(11) 1.01596(11) 0.25540(10) 0.0288(3) Uani 1 1 d .
H8A H 0.7729 1.0623 0.2333 0.035 Uiso 1 1 calc R
H8B H 0.8255 1.0217 0.3190 0.035 Uiso 1 1 calc R
C9 C 0.79042(10) 0.91627(10) 0.22822(9) 0.0237(3) Uani 1 1 d .
H9 H 0.7464 0.8881 0.2732 0.028 Uiso 1 1 calc R
C10 C 0.89087(10) 0.86395(10) 0.22454(8) 0.0220(3) Uani 1 1 d .
C12 C 0.73597(11) 0.91716(12) 0.13861(10) 0.0317(3) Uani 1 1 d .
H12A H 0.7718 0.9579 0.0987 0.048 Uiso 1 1 calc R
H12B H 0.6678 0.9399 0.1462 0.048 Uiso 1 1 calc R
H12C H 0.7343 0.8543 0.1150 0.048 Uiso 1 1 calc R
C13 C 1.04349(11) 0.92127(11) 0.13304(10) 0.0279(3) Uani 1 1 d .
H13A H 1.0859 0.8659 0.1410 0.033 Uiso 1 1 calc R
H13B H 1.0883 0.9753 0.1268 0.033 Uiso 1 1 calc R
C14 C 0.98402(13) 0.90958(13) 0.04762(10) 0.0347(3) Uani 1 1 d .
H14A H 0.9428 0.8538 0.0511 0.052 Uiso 1 1 calc R
H14B H 1.0305 0.9039 -0.0009 0.052 Uiso 1 1 calc R
H14C H 0.9413 0.9637 0.0388 0.052 Uiso 1 1 calc R
C15 C 1.05077(12) 0.92923(12) 0.29796(10) 0.0310(3) Uani 1 1 d .
H15A H 1.0849 0.8685 0.2964 0.037 Uiso 1 1 calc R
H15B H 1.1026 0.9774 0.2915 0.037 Uiso 1 1 calc R
C16 C 1.00288(16) 0.94072(15) 0.38885(11) 0.0433(4) Uani 1 1 d .
H16A H 0.9761 1.0035 0.3946 0.065 Uiso 1 1 calc R
H16B H 1.0535 0.9302 0.4334 0.065 Uiso 1 1 calc R
H16C H 0.9489 0.8957 0.3957 0.065 Uiso 1 1 calc R
C17 C 0.90069(10) 0.76875(10) 0.22825(9) 0.0236(3) Uani 1 1 d .
C18 C 1.00096(12) 0.72869(11) 0.21785(10) 0.0293(3) Uani 1 1 d .
C24 C 0.68260(11) 0.71607(11) 0.30045(10) 0.0300(3) Uani 1 1 d .
H24 H 0.6590 0.7672 0.2621 0.036 Uiso 1 1 calc R
C25 C 0.69911(15) 0.75944(14) 0.39241(11) 0.0397(4) Uani 1 1 d .
H25A H 0.6385 0.7918 0.4106 0.060 Uiso 1 1 calc R
H25B H 0.7546 0.8033 0.3902 0.060 Uiso 1 1 calc R
H25C H 0.7144 0.7102 0.4339 0.060 Uiso 1 1 calc R
C19 C 0.77328(13) 0.60400(12) 0.14458(11) 0.0347(3) Uani 1 1 d .
H19 H 0.7382 0.5461 0.1626 0.042 Uiso 1 1 calc R
C22 C 0.87722(13) 0.58562(12) 0.32436(11) 0.0364(4) Uani 1 1 d .
H22 H 0.9323 0.5602 0.2879 0.044 Uiso 1 1 calc R
C21 C 0.70013(19) 0.65502(16) 0.08258(13) 0.0545(5) Uani 1 1 d .
H21A H 0.7329 0.7098 0.0585 0.082 Uiso 1 1 calc R
H21B H 0.6407 0.6740 0.1147 0.082 Uiso 1 1 calc R
H21C H 0.6808 0.6133 0.0356 0.082 Uiso 1 1 calc R
C23 C 0.92884(17) 0.63036(17) 0.40493(13) 0.0510(5) Uani 1 1 d .
H23A H 0.8782 0.6477 0.4475 0.077 Uiso 1 1 calc R
H23B H 0.9657 0.6856 0.3869 0.077 Uiso 1 1 calc R
H23C H 0.9750 0.5857 0.4308 0.077 Uiso 1 1 calc R
C26 C 0.59652(15) 0.64239(15) 0.30409(16) 0.0494(5) Uani 1 1 d .
H26A H 0.6145 0.5932 0.3447 0.074 Uiso 1 1 calc R
H26B H 0.5866 0.6158 0.2465 0.074 Uiso 1 1 calc R
H26C H 0.5349 0.6723 0.3233 0.074 Uiso 1 1 calc R
C20 C 0.86605(19) 0.5719(2) 0.09372(17) 0.0686(7) Uani 1 1 d .
H20A H 0.8454 0.5312 0.0464 0.103 Uiso 1 1 calc R
H20B H 0.9109 0.5382 0.1325 0.103 Uiso 1 1 calc R
H20C H 0.9006 0.6259 0.0701 0.103 Uiso 1 1 calc R
N2 N 1.07785(11) 0.68994(12) 0.21063(11) 0.0410(3) Uani 1 1 d .
C32 C 0.39232(13) -0.10884(12) 0.44009(11) 0.0351(3) Uani 1 1 d .
H32 H 0.4363 -0.0642 0.4639 0.042 Uiso 1 1 calc R
C28 C 0.26103(13) -0.22628(13) 0.46024(12) 0.0385(4) Uani 1 1 d .
C30 C 0.32514(14) -0.19174(12) 0.31376(11) 0.0370(4) Uani 1 1 d .
H30 H 0.3239 -0.2024 0.2533 0.044 Uiso 1 1 calc R
C29 C 0.26094(14) -0.24219(13) 0.36985(12) 0.0405(4) Uani 1 1 d .
H29 H 0.2173 -0.2873 0.3463 0.049 Uiso 1 1 calc R
C31 C 0.39091(11) -0.12540(11) 0.34950(10) 0.0292(3) Uani 1 1 d .
C33 C 0.32750(14) -0.15950(13) 0.49427(11) 0.0386(4) Uani 1 1 d .
H33 H 0.3285 -0.1485 0.5547 0.046 Uiso 1 1 calc R
C27 C 0.19037(18) -0.28102(19) 0.51937(16) 0.0589(6) Uani 1 1 d .
H27A H 0.2255 -0.2983 0.5725 0.088 Uiso 1 1 calc R
H27B H 0.1680 -0.3371 0.4895 0.088 Uiso 1 1 calc R
H27C H 0.1326 -0.2426 0.5338 0.088 Uiso 1 1 calc R
O4 O 0.57124(9) -0.05422(9) 0.31817(10) 0.0419(3) Uani 1 1 d .
O3 O 0.46198(11) -0.09756(10) 0.19282(8) 0.0436(3) Uani 1 1 d .
C37 C 0.47952(10) 0.13747(11) 0.28322(9) 0.0227(3) Uani 1 1 d .
C34 C 0.32082(11) 0.05657(11) 0.24472(10) 0.0288(3) Uani 1 1 d .
H34A H 0.2729 0.0102 0.2668 0.035 Uiso 1 1 calc R
H34B H 0.3255 0.0508 0.1811 0.035 Uiso 1 1 calc R
C35 C 0.29044(10) 0.15611(10) 0.27182(9) 0.0236(3) Uani 1 1 d .
H35 H 0.2464 0.1842 0.2268 0.028 Uiso 1 1 calc R
C36 C 0.39109(10) 0.20845(10) 0.27537(8) 0.0218(3) Uani 1 1 d .
C39 C 0.50263(16) 0.13183(15) 0.11107(11) 0.0439(4) Uani 1 1 d .
H39A H 0.4762 0.0690 0.1051 0.066 Uiso 1 1 calc R
H39B H 0.5529 0.1428 0.0664 0.066 Uiso 1 1 calc R
H39C H 0.4484 0.1766 0.1045 0.066 Uiso 1 1 calc R
C38 C 0.55074(12) 0.14314(12) 0.20169(10) 0.0316(3) Uani 1 1 d .
H38A H 0.5850 0.2038 0.2032 0.038 Uiso 1 1 calc R
H38B H 0.6025 0.0948 0.2081 0.038 Uiso 1 1 calc R
C41 C 0.48399(13) 0.16248(13) 0.45249(10) 0.0350(3) Uani 1 1 d .
H41A H 0.4438 0.2189 0.4497 0.053 Uiso 1 1 calc R
H41B H 0.5305 0.1667 0.5011 0.053 Uiso 1 1 calc R
H41C H 0.4403 0.1089 0.4606 0.053 Uiso 1 1 calc R
C40 C 0.54327(11) 0.15119(11) 0.36718(10) 0.0280(3) Uani 1 1 d .
H40A H 0.5882 0.0973 0.3734 0.034 Uiso 1 1 calc R
H40B H 0.5855 0.2067 0.3593 0.034 Uiso 1 1 calc R
C42 C 0.23601(11) 0.15531(12) 0.36145(10) 0.0318(3) Uani 1 1 d .
H42A H 0.1680 0.1322 0.3540 0.048 Uiso 1 1 calc R
H42B H 0.2339 0.2183 0.3848 0.048 Uiso 1 1 calc R
H42C H 0.2722 0.1150 0.4015 0.048 Uiso 1 1 calc R
C43 C 0.40061(10) 0.30350(10) 0.27164(9) 0.0237(3) Uani 1 1 d .
C44 C 0.50113(12) 0.34391(11) 0.28213(10) 0.0289(3) Uani 1 1 d .
C45 C 0.27345(13) 0.46847(12) 0.35562(11) 0.0352(3) Uani 1 1 d .
H45 H 0.2383 0.5263 0.3376 0.042 Uiso 1 1 calc R
C46 C 0.20028(19) 0.41718(16) 0.41757(13) 0.0542(5) Uani 1 1 d .
H46A H 0.2332 0.3626 0.4418 0.081 Uiso 1 1 calc R
H46B H 0.1411 0.3979 0.3853 0.081 Uiso 1 1 calc R
H46C H 0.1806 0.4589 0.4645 0.081 Uiso 1 1 calc R
C47 C 0.36593(19) 0.5006(2) 0.40577(17) 0.0684(7) Uani 1 1 d .
H47A H 0.3452 0.5375 0.4557 0.103 Uiso 1 1 calc R
H47B H 0.4081 0.5382 0.3680 0.103 Uiso 1 1 calc R
H47C H 0.4034 0.4465 0.4256 0.103 Uiso 1 1 calc R
C48 C 0.18265(11) 0.35626(12) 0.19928(11) 0.0304(3) Uani 1 1 d .
H48 H 0.1590 0.3051 0.2376 0.037 Uiso 1 1 calc R
C49 C 0.19925(15) 0.31289(14) 0.10735(11) 0.0404(4) Uani 1 1 d .
H49A H 0.1395 0.2787 0.0900 0.061 Uiso 1 1 calc R
H49B H 0.2562 0.2706 0.1092 0.061 Uiso 1 1 calc R
H49C H 0.2123 0.3623 0.0655 0.061 Uiso 1 1 calc R
C50 C 0.09640(15) 0.43000(15) 0.19582(16) 0.0497(5) Uani 1 1 d .
H50A H 0.1163 0.4815 0.1585 0.075 Uiso 1 1 calc R
H50B H 0.0832 0.4532 0.2542 0.075 Uiso 1 1 calc R
H50C H 0.0361 0.4012 0.1726 0.075 Uiso 1 1 calc R
C51 C 0.37755(13) 0.48675(12) 0.17559(11) 0.0362(3) Uani 1 1 d .
H51 H 0.4327 0.5122 0.2120 0.043 Uiso 1 1 calc R
C52 C 0.42876(17) 0.44175(17) 0.09508(14) 0.0521(5) Uani 1 1 d .
H52A H 0.3781 0.4262 0.0519 0.078 Uiso 1 1 calc R
H52B H 0.4638 0.3854 0.1128 0.078 Uiso 1 1 calc R
H52C H 0.4764 0.4855 0.0701 0.078 Uiso 1 1 calc R
N4 N 0.57797(11) 0.38214(12) 0.28907(11) 0.0404(3) Uani 1 1 d .
N3 N 0.42103(9) 0.04579(9) 0.28656(8) 0.0264(2) Uani 1 1 d .
C53 C 0.8146(2) 0.49963(17) 0.35451(18) 0.0624(7) Uani 1 1 d .
H53A H 0.8590 0.4537 0.3808 0.094 Uiso 1 1 calc R
H53B H 0.7810 0.4721 0.3046 0.094 Uiso 1 1 calc R
H53C H 0.7649 0.5194 0.3970 0.094 Uiso 1 1 calc R
C54 C 0.31455(19) 0.57257(17) 0.14547(18) 0.0622(7) Uani 1 1 d .
H54A H 0.3587 0.6187 0.1193 0.093 Uiso 1 1 calc R
H54B H 0.2807 0.5999 0.1954 0.093 Uiso 1 1 calc R
H54C H 0.2650 0.5527 0.1029 0.093 Uiso 1 1 calc R

loop_
_atom_site_aniso_label
_atom_site_aniso_U_11
_atom_site_aniso_U_22
_atom_site_aniso_U_33
_atom_site_aniso_U_23
_atom_site_aniso_U_13
_atom_site_aniso_U_12
Si2 0.02295(18) 0.02100(19) 0.02725(18) 0.00147(13) -0.00082(13) 0.00180(14)
S2 0.02785(18) 0.02282(18) 0.0420(2) -0.00198(14) 0.00499(14) 0.00582(13)
Si1 0.02304(18) 0.02083(19) 0.02714(18) 0.00111(13) 0.00062(13) -0.00164(14)
S1 0.02801(18) 0.02267(18) 0.0423(2) -0.00217(14) -0.00514(14) -0.00579(14)
C4 0.0374(8) 0.0270(8) 0.0389(8) -0.0005(6) 0.0089(6) -0.0021(6)
C6 0.0434(9) 0.0282(8) 0.0396(8) -0.0019(6) 0.0049(7) 0.0019(7)
C5 0.0279(7) 0.0203(7) 0.0374(7) 0.0010(5) 0.0015(6) -0.0036(5)
C2 0.0321(8) 0.0364(9) 0.0491(9) 0.0113(7) 0.0012(7) -0.0040(7)
C7 0.0397(9) 0.0305(9) 0.0525(10) 0.0039(7) 0.0114(8) 0.0067(7)
C3 0.0455(9) 0.0350(9) 0.0349(8) 0.0039(6) 0.0034(7) -0.0075(7)
C1 0.0489(11) 0.0621(14) 0.0646(13) 0.0227(11) -0.0036(10) 0.0065(10)
O2 0.0558(8) 0.0328(6) 0.0420(6) -0.0078(5) -0.0141(5) -0.0038(6)
O1 0.0247(5) 0.0314(6) 0.0691(8) 0.0017(6) -0.0024(5) -0.0093(5)
N1 0.0199(5) 0.0211(6) 0.0390(6) -0.0020(5) 0.0009(5) -0.0014(4)
C11 0.0181(6) 0.0222(7) 0.0268(6) -0.0004(5) 0.0003(5) -0.0008(5)
C8 0.0214(6) 0.0252(8) 0.0398(7) -0.0032(6) 0.0045(5) 0.0001(5)
C9 0.0183(6) 0.0236(7) 0.0293(6) 0.0005(5) 0.0025(5) 0.0003(5)
C10 0.0184(6) 0.0265(7) 0.0213(6) 0.0004(5) 0.0007(4) -0.0019(5)
C12 0.0242(7) 0.0340(8) 0.0370(7) 0.0008(6) -0.0042(5) 0.0017(6)
C13 0.0236(6) 0.0278(8) 0.0322(7) 0.0005(5) 0.0067(5) -0.0033(5)
C14 0.0364(8) 0.0369(9) 0.0309(7) -0.0010(6) 0.0058(6) -0.0028(7)
C15 0.0252(7) 0.0327(8) 0.0350(7) -0.0032(6) -0.0081(6) -0.0021(6)
C16 0.0507(10) 0.0493(11) 0.0299(7) -0.0027(7) -0.0078(7) 0.0012(9)
C17 0.0212(6) 0.0249(7) 0.0247(6) 0.0006(5) 0.0023(5) 0.0008(5)
C18 0.0271(7) 0.0248(8) 0.0360(7) 0.0014(5) 0.0031(6) -0.0004(6)
C24 0.0272(7) 0.0272(7) 0.0356(7) 0.0019(6) 0.0092(6) -0.0027(6)
C25 0.0494(10) 0.0396(9) 0.0300(7) 0.0052(6) 0.0103(7) 0.0031(8)
C19 0.0378(8) 0.0287(8) 0.0374(8) -0.0050(6) -0.0025(6) -0.0007(7)
C22 0.0349(8) 0.0308(9) 0.0435(9) 0.0119(7) -0.0060(6) -0.0024(7)
C21 0.0717(14) 0.0513(12) 0.0404(9) -0.0096(8) -0.0191(9) 0.0078(10)
C23 0.0505(11) 0.0587(12) 0.0439(9) 0.0147(9) -0.0159(8) -0.0030(9)
C26 0.0371(9) 0.0395(10) 0.0716(13) -0.0011(9) 0.0154(9) -0.0112(8)
C20 0.0548(13) 0.0903(19) 0.0607(13) -0.0425(13) 0.0009(10) 0.0136(13)
N2 0.0291(7) 0.0372(8) 0.0568(8) 0.0016(6) 0.0062(6) 0.0056(6)
C32 0.0372(8) 0.0283(8) 0.0396(8) -0.0003(6) -0.0085(6) 0.0019(6)
C28 0.0318(8) 0.0369(9) 0.0468(9) 0.0100(7) -0.0022(7) 0.0044(7)
C30 0.0438(9) 0.0276(8) 0.0396(8) -0.0019(6) -0.0051(7) -0.0015(7)
C29 0.0397(9) 0.0311(9) 0.0508(10) 0.0039(7) -0.0115(7) -0.0071(7)
C31 0.0275(7) 0.0205(7) 0.0395(7) 0.0004(5) -0.0012(6) 0.0046(5)
C33 0.0457(9) 0.0361(9) 0.0340(8) 0.0033(6) -0.0031(7) 0.0086(7)
C27 0.0509(12) 0.0625(14) 0.0631(13) 0.0216(11) 0.0045(10) -0.0077(10)
O4 0.0242(5) 0.0310(6) 0.0705(8) 0.0022(6) 0.0026(5) 0.0085(5)
O3 0.0547(8) 0.0335(6) 0.0425(6) -0.0081(5) 0.0142(5) 0.0046(6)
C37 0.0187(6) 0.0218(7) 0.0276(6) -0.0007(5) -0.0008(5) 0.0005(5)
C34 0.0224(6) 0.0246(8) 0.0393(7) -0.0029(5) -0.0039(5) -0.0011(6)
C35 0.0169(6) 0.0239(7) 0.0300(6) -0.0003(5) -0.0031(5) 0.0001(5)
C36 0.0183(6) 0.0259(7) 0.0213(6) 0.0001(5) -0.0014(4) 0.0016(5)
C39 0.0517(11) 0.0493(11) 0.0305(7) -0.0034(7) 0.0084(7) -0.0009(9)
C38 0.0262(7) 0.0335(8) 0.0352(7) -0.0031(6) 0.0074(6) 0.0017(6)
C41 0.0376(8) 0.0363(9) 0.0312(7) -0.0020(6) -0.0059(6) 0.0031(7)
C40 0.0239(6) 0.0272(8) 0.0330(7) -0.0003(5) -0.0076(5) 0.0033(5)
C42 0.0248(7) 0.0336(8) 0.0369(7) 0.0004(6) 0.0035(6) -0.0012(6)
C43 0.0214(6) 0.0245(7) 0.0251(6) 0.0005(5) -0.0021(5) -0.0006(5)
C44 0.0270(7) 0.0249(8) 0.0349(7) 0.0012(5) -0.0036(5) 0.0003(6)
C45 0.0390(8) 0.0284(8) 0.0382(8) -0.0050(6) 0.0019(7) 0.0007(7)
C46 0.0698(14) 0.0512(12) 0.0415(9) -0.0091(8) 0.0188(9) -0.0075(10)
C47 0.0534(13) 0.0918(19) 0.0601(12) -0.0436(13) -0.0010(10) -0.0124(12)
C48 0.0259(7) 0.0282(7) 0.0372(7) 0.0017(6) -0.0088(6) 0.0031(6)
C49 0.0494(10) 0.0399(10) 0.0319(8) 0.0050(7) -0.0106(7) -0.0034(8)
C50 0.0370(9) 0.0385(10) 0.0736(13) -0.0022(9) -0.0174(9) 0.0126(8)
C51 0.0363(8) 0.0301(8) 0.0422(8) 0.0117(6) 0.0054(7) 0.0018(7)
C52 0.0502(11) 0.0592(13) 0.0469(10) 0.0173(9) 0.0164(8) 0.0033(9)
N4 0.0302(7) 0.0371(8) 0.0540(8) 0.0022(6) -0.0056(6) -0.0069(6)
N3 0.0204(5) 0.0197(6) 0.0390(6) -0.0020(5) -0.0016(5) 0.0019(4)
C53 0.0647(14) 0.0420(12) 0.0804(15) 0.0319(11) -0.0192(12) -0.0149(10)
C54 0.0642(14) 0.0420(12) 0.0805(15) 0.0316(11) 0.0186(12) 0.0150(10)

loop_
_atom_type_symbol
_atom_type_description
_atom_type_scat_dispersion_real
_atom_type_scat_dispersion_imag
_atom_type_scat_source
C C 0.0033 0.0016 'International Tables Vol C Tables 4.2.6.8 and 6.1.1.4'
H H 0.0000 0.0000 'International Tables Vol C Tables 4.2.6.8 and 6.1.1.4'
N N 0.0061 0.0033 'International Tables Vol C Tables 4.2.6.8 and 6.1.1.4'
O O 0.0106 0.0060 'International Tables Vol C Tables 4.2.6.8 and 6.1.1.4'
Si Si 0.0817 0.0704 'International Tables Vol C Tables 4.2.6.8 and 6.1.1.4'
S S 0.1246 0.1234 'International Tables Vol C Tables 4.2.6.8 and 6.1.1.4'

loop_
_geom_angle_atom_site_label_1
_geom_angle_atom_site_label_2
_geom_angle_atom_site_label_3
_geom_angle
C48 Si2 C45 109.81(7)
C48 Si2 C51 114.37(8)
C45 Si2 C51 107.56(8)
C48 Si2 C43 111.92(7)
C45 Si2 C43 110.33(7)
C51 Si2 C43 102.58(7)
O3 S2 O4 118.19(8)
O3 S2 N3 111.44(8)
O4 S2 N3 107.52(7)
O3 S2 C31 107.33(8)
O4 S2 C31 109.51(8)
N3 S2 C31 101.57(7)
C24 Si1 C19 109.60(7)
C24 Si1 C22 114.41(8)
C19 Si1 C22 107.55(8)
C24 Si1 C17 112.03(7)
C19 Si1 C17 110.31(7)
C22 Si1 C17 102.68(7)
O2 S1 O1 118.38(9)
O2 S1 N1 111.52(8)
O1 S1 N1 107.46(7)
O2 S1 C5 107.23(8)
O1 S1 C5 109.37(8)
N1 S1 C5 101.59(7)
C3 C4 C5 119.22(15)
C5 C6 C7 119.43(16)
C6 C5 C4 120.57(15)
C6 C5 S1 120.18(13)
C4 C5 S1 119.25(12)
C7 C2 C3 118.85(17)
C7 C2 C1 120.63(19)
C3 C2 C1 120.52(19)
C2 C7 C6 120.97(17)
C2 C3 C4 120.96(16)
C8 N1 C11 110.77(11)
C8 N1 S1 115.51(10)
C11 N1 S1 124.98(10)
N1 C11 C13 111.10(12)
N1 C11 C10 100.16(10)
C13 C11 C10 113.22(12)
N1 C11 C15 112.39(12)
C13 C11 C15 108.61(11)
C10 C11 C15 111.26(12)
N1 C8 C9 102.26(12)
C10 C9 C8 103.55(11)
C10 C9 C12 112.21(12)
C8 C9 C12 110.73(12)
C17 C10 C9 124.58(13)
C17 C10 C11 125.34(12)
C9 C10 C11 110.08(12)
C11 C13 C14 115.85(12)
C16 C15 C11 117.56(13)
C10 C17 C18 118.23(13)
C10 C17 Si1 131.94(11)
C18 C17 Si1 109.78(10)
N2 C18 C17 174.76(17)
C25 C24 C26 109.96(14)
C25 C24 Si1 112.68(12)
C26 C24 Si1 113.49(12)
C20 C19 C21 109.67(18)
C20 C19 Si1 114.15(13)
C21 C19 Si1 114.99(12)
C53 C22 C23 109.07(16)
C53 C22 Si1 113.33(13)
C23 C22 Si1 115.99(14)
C31 C32 C33 119.32(16)
C33 C28 C29 118.56(17)
C33 C28 C27 121.21(19)
C29 C28 C27 120.22(19)
C31 C30 C29 119.08(16)
C28 C29 C30 121.19(17)
C30 C31 C32 120.47(15)
C30 C31 S2 120.01(13)
C32 C31 S2 119.50(12)
C28 C33 C32 121.37(16)
N3 C37 C36 100.25(10)
N3 C37 C40 111.04(12)
C36 C37 C40 113.17(12)
N3 C37 C38 112.25(12)
C36 C37 C38 111.11(12)
C40 C37 C38 108.88(11)
N3 C34 C35 102.42(12)
C34 C35 C36 103.43(11)
C34 C35 C42 110.77(12)
C36 C35 C42 112.27(12)
C43 C36 C35 124.37(13)
C43 C36 C37 125.56(13)
C35 C36 C37 110.06(12)
C39 C38 C37 117.54(13)
C41 C40 C37 116.01(12)
C36 C43 C44 118.19(13)
C36 C43 Si2 132.17(11)
C44 C43 Si2 109.59(10)
N4 C44 C43 175.14(17)
C47 C45 C46 110.00(18)
C47 C45 Si2 114.04(13)
C46 C45 Si2 114.82(12)
C49 C48 C50 110.09(14)
C49 C48 Si2 112.77(12)
C50 C48 Si2 113.42(12)
C52 C51 C54 109.16(16)
C52 C51 Si2 115.84(14)
C54 C51 Si2 113.04(13)
C34 N3 C37 110.69(11)
C34 N3 S2 115.65(10)
C37 N3 S2 124.99(10)

loop_
_geom_bond_atom_site_label_1
_geom_bond_atom_site_label_2
_geom_bond_distance
Si2 C48 1.8837(16)
Si2 C45 1.8985(17)
Si2 C51 1.9021(16)
Si2 C43 1.9310(15)
S2 O3 1.4328(13)
S2 O4 1.4364(13)
S2 N3 1.6335(13)
S2 C31 1.7658(16)
Si1 C24 1.8822(15)
Si1 C19 1.8962(16)
Si1 C22 1.8994(16)
Si1 C17 1.9305(15)
S1 O2 1.4320(13)
S1 O1 1.4391(13)
S1 N1 1.6337(13)
S1 C5 1.7651(16)
C4 C3 1.392(3)
C4 C5 1.392(2)
C6 C5 1.383(2)
C6 C7 1.393(3)
C2 C7 1.387(3)
C2 C3 1.390(3)
C2 C1 1.509(3)
N1 C8 1.4734(19)
N1 C11 1.5095(19)
C11 C13 1.5364(18)
C11 C10 1.5454(19)
C11 C15 1.5492(19)
C8 C9 1.524(2)
C9 C10 1.5165(18)
C9 C12 1.5367(19)
C10 C17 1.355(2)
C13 C14 1.523(2)
C15 C16 1.525(2)
C17 C18 1.445(2)
C18 N2 1.156(2)
C24 C25 1.540(2)
C24 C26 1.541(2)
C19 C20 1.514(3)
C19 C21 1.528(3)
C22 C53 1.540(3)
C22 C23 1.535(3)
C32 C31 1.394(2)
C32 C33 1.385(3)
C28 C33 1.388(3)
C28 C29 1.389(3)
C28 C27 1.507(3)
C30 C31 1.388(2)
C30 C29 1.396(3)
C37 N3 1.5102(19)
C37 C36 1.5423(19)
C37 C40 1.5375(18)
C37 C38 1.5539(19)
C34 N3 1.4716(19)
C34 C35 1.522(2)
C35 C36 1.5190(18)
C35 C42 1.5367(19)
C36 C43 1.353(2)
C39 C38 1.522(2)
C41 C40 1.519(2)
C43 C44 1.450(2)
C44 N4 1.152(2)
C45 C47 1.506(3)
C45 C46 1.529(3)
C48 C49 1.539(2)
C48 C50 1.543(2)
C51 C52 1.533(3)
C51 C54 1.540(3)
